data_7036753
loop_
_publ_author_name
'Masuda, Jason D.'
'Boer\'e, Ren\'e T'

_publ_section_title
;
 Metal carbonyl complexes of phosphaamidines. Coordinative integrity
 detected in C-amino(\l(3),\s(2))-phosphaalkene isomers coordinated
 through n(P) HOMO-1 donor orbitals.
;
_journal_issue 5
_journal_name_full 'Dalton transactions (Cambridge, England : 2003)'
_journal_page_first 2102
_journal_page_last 2115
_journal_paper_doi 10.1039/c5dt03393d
_journal_volume 45
_journal_year 2016
_chemical_compound_source No.
_chemical_formula_moiety 'C37 H42 Cr N O5 P'
_chemical_formula_sum 'C37 H42 Cr N O5 P'
_chemical_formula_weight 663.68
_chemical_melting_point 453
_chemical_name_common
'1,3-bis(2,6-diisopropylphenyl)-2-(4-methylphenyl)-3-aza-1\l3-phosphapropene chromium pentacarbonyl complex'
_chemical_name_systematic
'(aZ)-N-[2,6-bis(1-methylethyl)phenyl]-a-[[2,6-bis(1-methylethyl)phenyl] phosphinidene]-4-methyl-benzenemethanamine chromium pentacarbonyl complex'
_chemical_properties_physical 'Air-sensitive, Light-sensitive'
_space_group_crystal_system triclinic
_space_group_IT_number 2
_space_group_name_Hall '-P 1'
_space_group_name_H-M_alt 'P -1'
_symmetry_space_group_name_Hall '-P 1'
_symmetry_space_group_name_H-M 'P -1'
_atom_sites_solution_hydrogens mixed
_atom_sites_solution_primary direct
_atom_sites_solution_secondary difmap
_audit_creation_method SHELXL-2014/6
_audit_update_record
;
2015-09-29 deposited with the CCDC.
2015-10-02 downloaded from the CCDC.
;
_cell_angle_alpha 84.600(11)
_cell_angle_beta 79.559(10)
_cell_angle_gamma 71.687(10)
_cell_formula_units_Z 2
_cell_length_a 10.4722(8)
_cell_length_b 12.1314(11)
_cell_length_c 14.7650(13)
_cell_measurement_reflns_used 6221
_cell_measurement_temperature 293(2)
_cell_measurement_theta_max 25.68
_cell_measurement_theta_min 2.81
_cell_volume 1749.9(3)
_computing_cell_refinement 'Stoe IPDS V2.63'
_computing_data_collection 'Stoe IPDS V2.63'
_computing_data_reduction 'Stoe IPDS V2.63'
_computing_molecular_graphics 'Mercury (Macrae <i>et al.</i>, 2008)'
_computing_publication_material 'publCIF (Westrip, 2010)'
_computing_structure_refinement 'SHELXL-2014/6 (Sheldrick, 2015)'
_computing_structure_solution 'SIR97 (Giacovazzo et al., 1997)'
_diffrn_ambient_temperature 293(2)
_diffrn_measured_fraction_theta_full 0.938
_diffrn_measured_fraction_theta_max 0.937
_diffrn_measurement_device_type 'Stoe IPDS'
_diffrn_measurement_method Phi-Oscillation
_diffrn_radiation_monochromator graphite
_diffrn_radiation_source 'fine-focus sealed tube'
_diffrn_radiation_type MoK\a
_diffrn_radiation_wavelength 0.71073
_diffrn_reflns_av_R_equivalents 0.1285
_diffrn_reflns_av_unetI/netI 0.0865
_diffrn_reflns_laue_measured_fraction_full 0.938
_diffrn_reflns_laue_measured_fraction_max 0.937
_diffrn_reflns_limit_h_max 12
_diffrn_reflns_limit_h_min -12
_diffrn_reflns_limit_k_max 14
_diffrn_reflns_limit_k_min -14
_diffrn_reflns_limit_l_max 17
_diffrn_reflns_limit_l_min -17
_diffrn_reflns_number 24627
_diffrn_reflns_point_group_measured_fraction_full 0.938
_diffrn_reflns_point_group_measured_fraction_max 0.937
_diffrn_reflns_theta_full 25.500
_diffrn_reflns_theta_max 25.680
_diffrn_reflns_theta_min 2.808
_exptl_absorpt_coefficient_mu 0.414
_exptl_absorpt_correction_T_max 0.95354
_exptl_absorpt_correction_T_min 0.87344
_exptl_absorpt_correction_type analytical
_exptl_absorpt_process_details
;
 ABST/PLATON 98
;
_exptl_crystal_colour yellow
_exptl_crystal_density_diffrn 1.260
_exptl_crystal_description plate
_exptl_crystal_F_000 700
_exptl_crystal_recrystallization_method 'Re-crystallisation from solvent: Diethyl ether'
_exptl_crystal_size_max 0.660
_exptl_crystal_size_mid 0.320
_exptl_crystal_size_min 0.120
_refine_diff_density_max 0.234
_refine_diff_density_min -0.202
_refine_diff_density_rms 0.044
_refine_ls_extinction_method none
_refine_ls_goodness_of_fit_ref 0.879
_refine_ls_hydrogen_treatment mixed
_refine_ls_matrix_type full
_refine_ls_number_parameters 418
_refine_ls_number_reflns 6221
_refine_ls_number_restraints 360
_refine_ls_restrained_S_all 0.865
_refine_ls_R_factor_all 0.0635
_refine_ls_R_factor_gt 0.0397
_refine_ls_shift/su_max 0.001
_refine_ls_shift/su_mean 0.000
_refine_ls_structure_factor_coef Fsqd
_refine_ls_weighting_details 'w=1/[\s^2^(Fo^2^)+(0.0308P)^2^] where P=(Fo^2^+2Fc^2^)/3'
_refine_ls_weighting_scheme calc
_refine_ls_wR_factor_gt 0.0900
_refine_ls_wR_factor_ref 0.0978
_reflns_Friedel_coverage 0.000
_reflns_number_gt 4184
_reflns_number_total 6221
_reflns_threshold_expression 'I > 2\s(I)'
_cod_data_source_file c5dt03393d2.cif
_cod_data_source_block 10_TolPAmHCrCO5
_cod_depositor_comments
;
The following automatic conversions were performed:

'_exptl_absorpt_correction_type' value 'Analytical' changed to
'analytical' according to
/usr/data/users/saulius/crontab/automatic-downloads/rss-feeds/RSC/lib/dictionaries/cif_core.dic
dictionary named 'cif_core.dic' version 2.4.2 from 2011-04-26.

Automatic conversion script
Id: cif_fix_values 3271 2015-04-21 07:52:19Z andrius 

 Adding full bibliography for 7036752--7036756.cif.
;
_cod_database_code 7036753
_shelx_space_group_comment
;
The symmetry employed for this shelxl refinement is uniquely defined
by the following loop, which should always be used as a source of
symmetry information in preference to the above space-group names.
They are only intended as comments.
;
_shelx_estimated_absorpt_t_min 0.772
_shelx_estimated_absorpt_t_max 0.952
_shelxl_version_number 2014/6

loop_
_space_group_symop_operation_xyz
'x, y, z'
'-x, -y, -z'

loop_
_atom_site_label
_atom_site_type_symbol
_atom_site_fract_x
_atom_site_fract_y
_atom_site_fract_z
_atom_site_U_iso_or_equiv
_atom_site_adp_type
_atom_site_occupancy
_atom_site_site_symmetry_order
_atom_site_calc_flag
_atom_site_refinement_flags_posn
_atom_site_refinement_flags_adp
Cr Cr -0.05323(4) 0.84025(3) 0.71076(3) 0.04164(12) Uani 1 1 d . U
P P 0.13914(6) 0.72750(4) 0.78418(4) 0.04226(15) Uani 1 1 d . U
N N 0.3479(2) 0.53778(14) 0.81407(13) 0.0403(4) Uani 1 1 d . U
H1 H 0.366(3) 0.585(2) 0.8459(18) 0.048 Uiso 1 1 d . U
O41 O -0.2834(2) 0.98546(18) 0.61664(17) 0.0870(7) Uani 1 1 d . U
O42 O -0.1427(2) 0.63018(17) 0.69055(18) 0.0794(6) Uani 1 1 d . U
O43 O 0.1231(3) 0.8305(2) 0.52232(15) 0.0819(6) Uani 1 1 d . U
O44 O 0.0005(3) 1.06119(17) 0.74734(18) 0.0916(7) Uani 1 1 d . U
O45 O -0.2687(2) 0.88622(18) 0.88072(15) 0.0765(6) Uani 1 1 d . U
C1 C 0.2335(2) 0.58532(16) 0.77507(14) 0.0344(4) Uani 1 1 d . U
C2 C 0.1899(2) 0.50778(16) 0.72360(14) 0.0368(5) Uani 1 1 d . U
C3 C 0.1503(3) 0.41369(19) 0.76558(16) 0.0477(6) Uani 1 1 d . U
H3 H 0.1473 0.3994 0.8288 0.057 Uiso 1 1 calc R U
C4 C 0.1157(3) 0.3417(2) 0.71485(18) 0.0552(7) Uani 1 1 d . U
H4 H 0.0903 0.2790 0.7446 0.066 Uiso 1 1 calc R U
C5 C 0.1174(3) 0.3592(2) 0.62129(17) 0.0490(6) Uani 1 1 d . U
C6 C 0.0817(4) 0.2791(3) 0.5659(2) 0.0762(9) Uani 1 1 d . U
H6A H 0.1636 0.2233 0.5383 0.114 Uiso 1 1 calc R U
H6B H 0.0334 0.3233 0.5184 0.114 Uiso 1 1 calc R U
H6C H 0.0253 0.2395 0.6054 0.114 Uiso 1 1 calc R U
C7 C 0.1544(3) 0.45387(19) 0.57983(16) 0.0495(6) Uani 1 1 d . U
H7 H 0.1553 0.4686 0.5168 0.059 Uiso 1 1 calc R U
C8 C 0.1901(2) 0.52710(18) 0.62966(16) 0.0436(5) Uani 1 1 d . U
H8 H 0.2147 0.5902 0.5998 0.052 Uiso 1 1 calc R U
C9 C 0.4149(2) 0.41450(16) 0.82556(15) 0.0389(5) Uani 1 1 d . U
C10 C 0.3919(2) 0.36027(17) 0.91212(16) 0.0418(5) Uani 1 1 d . U
C11 C 0.3138(3) 0.42576(19) 0.99706(17) 0.0491(6) Uani 1 1 d . U
H11 H 0.2988 0.5088 0.9817 0.059 Uiso 1 1 calc R U
C12 C 0.3948(4) 0.3938(3) 1.0767(2) 0.0738(8) Uani 1 1 d . U
H12A H 0.3451 0.4406 1.1281 0.111 Uiso 1 1 calc R U
H12B H 0.4813 0.4075 1.0578 0.111 Uiso 1 1 calc R U
H12C H 0.4089 0.3132 1.0944 0.111 Uiso 1 1 calc R U
C13 C 0.1760(3) 0.4077(3) 1.0262(2) 0.0757(8) Uani 1 1 d . U
H13A H 0.1198 0.4416 0.9800 0.113 Uiso 1 1 calc R U
H13B H 0.1338 0.4441 1.0837 0.113 Uiso 1 1 calc R U
H13C H 0.1867 0.3260 1.0336 0.113 Uiso 1 1 calc R U
C14 C 0.4464(3) 0.23985(19) 0.91902(19) 0.0540(6) Uani 1 1 d . U
H14 H 0.4315 0.2008 0.9753 0.065 Uiso 1 1 calc R U
C15 C 0.5213(3) 0.1784(2) 0.8445(2) 0.0606(7) Uani 1 1 d . U
H15 H 0.5535 0.0977 0.8499 0.073 Uiso 1 1 calc R U
C16 C 0.5496(3) 0.2334(2) 0.7626(2) 0.0582(7) Uani 1 1 d . U
H16 H 0.6054 0.1901 0.7136 0.070 Uiso 1 1 calc R U
C17 C 0.4967(2) 0.35316(18) 0.75020(16) 0.0457(5) Uani 1 1 d . U
C18 C 0.5387(3) 0.4116(2) 0.65959(18) 0.0600(7) Uani 1 1 d . U
H18 H 0.4746 0.4902 0.6567 0.072 Uiso 1 1 calc R U
C19 C 0.6791(4) 0.4228(4) 0.6579(3) 0.1008(12) Uani 1 1 d . U
H19A H 0.6805 0.4581 0.7131 0.151 Uiso 1 1 calc R U
H19B H 0.7007 0.4702 0.6052 0.151 Uiso 1 1 calc R U
H19C H 0.7452 0.3471 0.6545 0.151 Uiso 1 1 calc R U
C20 C 0.5347(4) 0.3485(3) 0.5767(2) 0.0872(10) Uani 1 1 d . U
H20A H 0.5512 0.3938 0.5214 0.131 Uiso 1 1 calc R U
H20B H 0.4467 0.3376 0.5818 0.131 Uiso 1 1 calc R U
H20C H 0.6036 0.2743 0.5744 0.131 Uiso 1 1 calc R U
C21 C 0.2362(2) 0.79881(16) 0.83720(16) 0.0408(5) Uani 1 1 d . U
C22 C 0.2107(2) 0.81327(17) 0.93310(16) 0.0431(5) Uani 1 1 d . U
C23 C 0.1189(3) 0.7564(2) 0.99959(17) 0.0520(6) Uani 1 1 d . U
H23 H 0.1098 0.6920 0.9685 0.062 Uiso 1 1 calc R U
C24 C 0.1783(3) 0.7063(2) 1.08767(19) 0.0664(8) Uani 1 1 d . U
H24A H 0.1717 0.7687 1.1254 0.100 Uiso 1 1 calc R U
H24B H 0.2722 0.6617 1.0716 0.100 Uiso 1 1 calc R U
H24C H 0.1281 0.6572 1.1211 0.100 Uiso 1 1 calc R U
C25 C -0.0221(3) 0.8413(2) 1.0243(2) 0.0687(8) Uani 1 1 d . U
H25A H -0.0163 0.9042 1.0566 0.103 Uiso 1 1 calc R U
H25B H -0.0800 0.8022 1.0630 0.103 Uiso 1 1 calc R U
H25C H -0.0595 0.8713 0.9691 0.103 Uiso 1 1 calc R U
C26 C 0.2694(3) 0.8840(2) 0.96802(19) 0.0559(6) Uani 1 1 d . U
H26 H 0.2518 0.8952 1.0311 0.067 Uiso 1 1 calc R U
C27 C 0.3525(3) 0.9379(2) 0.9120(2) 0.0619(7) Uani 1 1 d . U
H27 H 0.3893 0.9864 0.9369 0.074 Uiso 1 1 calc R U
C28 C 0.3817(3) 0.9208(2) 0.8198(2) 0.0596(7) Uani 1 1 d . U
H28 H 0.4402 0.9566 0.7827 0.072 Uiso 1 1 calc R U
C29 C 0.3264(3) 0.8516(2) 0.78000(17) 0.0490(6) Uani 1 1 d . U
C30 C 0.3703(3) 0.8318(3) 0.6780(2) 0.0667(8) Uani 1 1 d . U
H30 H 0.3129 0.7903 0.6599 0.080 Uiso 1 1 calc R U
C31 C 0.5153(4) 0.7552(3) 0.6582(3) 0.0894(10) Uani 1 1 d . U
H31A H 0.5747 0.7935 0.6747 0.134 Uiso 1 1 calc R U
H31B H 0.5390 0.7399 0.5937 0.134 Uiso 1 1 calc R U
H31C H 0.5247 0.6832 0.6934 0.134 Uiso 1 1 calc R U
C32 C 0.3498(4) 0.9450(3) 0.6191(3) 0.1031(13) Uani 1 1 d . U
H32A H 0.4086 0.9860 0.6325 0.155 Uiso 1 1 calc R U
H32B H 0.2567 0.9925 0.6327 0.155 Uiso 1 1 calc R U
H32C H 0.3713 0.9274 0.5550 0.155 Uiso 1 1 calc R U
C41 C -0.1950(3) 0.9292(2) 0.65195(19) 0.0590(7) Uani 1 1 d . U
C42 C -0.1022(3) 0.7050(2) 0.69682(19) 0.0521(6) Uani 1 1 d . U
C43 C 0.0607(3) 0.8301(2) 0.59366(19) 0.0532(6) Uani 1 1 d . U
C44 C -0.0162(3) 0.9765(2) 0.73346(19) 0.0562(6) Uani 1 1 d . U
C45 C -0.1811(3) 0.8647(2) 0.81995(19) 0.0536(6) Uani 1 1 d . U

loop_
_atom_site_aniso_label
_atom_site_aniso_U_11
_atom_site_aniso_U_22
_atom_site_aniso_U_33
_atom_site_aniso_U_23
_atom_site_aniso_U_13
_atom_site_aniso_U_12
Cr 0.0385(2) 0.03861(19) 0.0482(2) -0.00583(14) -0.01255(16) -0.00793(14)
P 0.0378(4) 0.0367(3) 0.0541(4) -0.0091(2) -0.0160(3) -0.0069(2)
N 0.0415(12) 0.0319(8) 0.0497(11) -0.0038(7) -0.0147(9) -0.0096(7)
O41 0.0713(17) 0.0839(14) 0.1001(17) 0.0085(12) -0.0460(14) -0.0011(11)
O42 0.0586(15) 0.0648(11) 0.1261(19) -0.0197(11) -0.0189(12) -0.0277(10)
O43 0.0833(18) 0.1124(16) 0.0587(13) -0.0156(11) 0.0033(11) -0.0466(13)
O44 0.112(2) 0.0555(11) 0.1155(19) -0.0217(11) -0.0147(15) -0.0343(12)
O45 0.0576(15) 0.0839(13) 0.0738(14) -0.0061(11) 0.0038(11) -0.0085(10)
C1 0.0336(13) 0.0376(10) 0.0322(10) -0.0019(8) -0.0021(8) -0.0129(8)
C2 0.0339(13) 0.0362(10) 0.0398(11) -0.0050(8) -0.0041(9) -0.0100(8)
C3 0.0579(17) 0.0531(12) 0.0404(12) 0.0017(10) -0.0104(11) -0.0279(11)
C4 0.073(2) 0.0528(13) 0.0531(14) 0.0020(11) -0.0154(13) -0.0358(13)
C5 0.0514(17) 0.0505(12) 0.0501(14) -0.0080(10) -0.0128(11) -0.0183(10)
C6 0.106(3) 0.0714(17) 0.0687(19) -0.0138(14) -0.0245(18) -0.0435(17)
C7 0.0617(18) 0.0529(12) 0.0365(12) -0.0068(10) -0.0086(11) -0.0193(11)
C8 0.0483(16) 0.0412(11) 0.0417(12) -0.0001(9) -0.0061(10) -0.0154(10)
C9 0.0357(14) 0.0346(10) 0.0477(12) -0.0015(9) -0.0121(9) -0.0095(8)
C10 0.0405(15) 0.0363(10) 0.0477(13) -0.0006(9) -0.0084(10) -0.0101(9)
C11 0.0535(17) 0.0424(11) 0.0476(13) -0.0018(9) -0.0099(11) -0.0081(10)
C12 0.069(2) 0.092(2) 0.0615(18) -0.0151(15) -0.0201(15) -0.0184(16)
C13 0.054(2) 0.104(2) 0.0619(18) -0.0190(16) -0.0053(14) -0.0125(15)
C14 0.0622(18) 0.0375(11) 0.0587(15) 0.0038(10) -0.0107(12) -0.0111(10)
C15 0.065(2) 0.0363(11) 0.0748(18) -0.0036(11) -0.0127(14) -0.0065(11)
C16 0.0549(19) 0.0457(12) 0.0668(17) -0.0144(11) -0.0044(13) -0.0047(11)
C17 0.0387(15) 0.0458(11) 0.0504(13) -0.0053(10) -0.0060(10) -0.0094(10)
C18 0.0554(18) 0.0638(15) 0.0516(15) -0.0023(12) 0.0037(12) -0.0121(12)
C19 0.077(3) 0.134(3) 0.094(3) 0.011(2) 0.008(2) -0.051(2)
C20 0.096(3) 0.093(2) 0.0560(18) -0.0151(15) -0.0022(17) -0.0077(18)
C21 0.0372(14) 0.0337(10) 0.0528(13) -0.0051(9) -0.0141(10) -0.0076(9)
C22 0.0435(15) 0.0349(10) 0.0509(13) -0.0066(9) -0.0120(10) -0.0080(9)
C23 0.0571(17) 0.0481(12) 0.0529(14) -0.0117(10) -0.0051(11) -0.0181(11)
C24 0.081(2) 0.0595(15) 0.0547(16) -0.0017(12) -0.0084(14) -0.0171(14)
C25 0.054(2) 0.0775(18) 0.0727(19) -0.0130(14) -0.0025(14) -0.0182(13)
C26 0.0622(19) 0.0540(13) 0.0571(15) -0.0173(11) -0.0149(12) -0.0186(12)
C27 0.070(2) 0.0555(14) 0.0740(18) -0.0107(12) -0.0235(14) -0.0305(13)
C28 0.059(2) 0.0619(15) 0.0689(17) 0.0005(12) -0.0171(13) -0.0311(13)
C29 0.0458(16) 0.0518(12) 0.0553(14) 0.0017(10) -0.0186(11) -0.0183(10)
C30 0.063(2) 0.097(2) 0.0562(16) 0.0020(14) -0.0160(13) -0.0439(16)
C31 0.085(3) 0.104(2) 0.076(2) -0.0219(18) 0.0034(18) -0.0283(19)
C32 0.101(3) 0.132(3) 0.071(2) 0.033(2) -0.018(2) -0.035(2)
C41 0.0607(19) 0.0547(14) 0.0609(16) -0.0045(12) -0.0156(13) -0.0127(12)
C42 0.0397(16) 0.0512(13) 0.0652(16) -0.0085(11) -0.0141(12) -0.0085(11)
C43 0.0570(18) 0.0536(13) 0.0554(15) -0.0073(11) -0.0157(12) -0.0208(11)
C44 0.0565(18) 0.0491(13) 0.0612(16) -0.0085(11) -0.0098(12) -0.0113(11)
C45 0.0499(17) 0.0475(13) 0.0598(16) -0.0008(11) -0.0143(12) -0.0071(11)

loop_
_atom_type_symbol
_atom_type_description
_atom_type_scat_dispersion_real
_atom_type_scat_dispersion_imag
_atom_type_scat_source
C C 0.0033 0.0016 'International Tables Vol C Tables 4.2.6.8 and 6.1.1.4'
H H 0.0000 0.0000 'International Tables Vol C Tables 4.2.6.8 and 6.1.1.4'
N N 0.0061 0.0033 'International Tables Vol C Tables 4.2.6.8 and 6.1.1.4'
O O 0.0106 0.0060 'International Tables Vol C Tables 4.2.6.8 and 6.1.1.4'
P P 0.1023 0.0942 'International Tables Vol C Tables 4.2.6.8 and 6.1.1.4'
Cr Cr 0.3209 0.6236 'International Tables Vol C Tables 4.2.6.8 and 6.1.1.4'

loop_
_geom_angle_atom_site_label_1
_geom_angle_atom_site_label_2
_geom_angle_atom_site_label_3
_geom_angle
C41 Cr C45 86.17(12)
C41 Cr C44 89.57(11)
C45 Cr C44 87.68(12)
C41 Cr C42 89.86(11)
C45 Cr C42 87.50(12)
C44 Cr C42 175.17(12)
C41 Cr C43 87.21(12)
C45 Cr C43 173.18(10)
C44 Cr C43 90.60(11)
C42 Cr C43 94.16(11)
C41 Cr P 177.63(9)
C45 Cr P 95.58(8)
C44 Cr P 88.90(8)
C42 Cr P 91.81(7)
C43 Cr P 90.99(8)
C1 P C21 106.73(10)
C1 P Cr 130.38(8)
C21 P Cr 121.09(6)
C1 N C9 125.02(18)
C1 N H1 113.7(16)
C9 N H1 119.1(16)
N C1 C2 117.61(17)
N C1 P 122.98(16)
C2 C1 P 119.41(16)
C8 C2 C3 117.7(2)
C8 C2 C1 119.72(18)
C3 C2 C1 122.61(19)
C4 C3 C2 120.7(2)
C4 C3 H3 119.7
C2 C3 H3 119.7
C3 C4 C5 122.1(2)
C3 C4 H4 118.9
C5 C4 H4 118.9
C4 C5 C7 117.2(2)
C4 C5 C6 121.9(2)
C7 C5 C6 120.9(2)
C5 C6 H6A 109.5
C5 C6 H6B 109.5
H6A C6 H6B 109.5
C5 C6 H6C 109.5
H6A C6 H6C 109.5
H6B C6 H6C 109.5
C8 C7 C5 121.6(2)
C8 C7 H7 119.2
C5 C7 H7 119.2
C7 C8 C2 120.8(2)
C7 C8 H8 119.6
C2 C8 H8 119.6
C17 C9 C10 122.09(19)
C17 C9 N 119.40(19)
C10 C9 N 118.5(2)
C14 C10 C9 117.3(2)
C14 C10 C11 119.4(2)
C9 C10 C11 123.33(18)
C13 C11 C10 112.1(2)
C13 C11 C12 110.3(2)
C10 C11 C12 111.6(2)
C13 C11 H11 107.5
C10 C11 H11 107.5
C12 C11 H11 107.5
C11 C12 H12A 109.5
C11 C12 H12B 109.5
H12A C12 H12B 109.5
C11 C12 H12C 109.5
H12A C12 H12C 109.5
H12B C12 H12C 109.5
C11 C13 H13A 109.5
C11 C13 H13B 109.5
H13A C13 H13B 109.5
C11 C13 H13C 109.5
H13A C13 H13C 109.5
H13B C13 H13C 109.5
C15 C14 C10 121.0(2)
C15 C14 H14 119.5
C10 C14 H14 119.5
C16 C15 C14 120.7(2)
C16 C15 H15 119.6
C14 C15 H15 119.6
C15 C16 C17 121.4(3)
C15 C16 H16 119.3
C17 C16 H16 119.3
C16 C17 C9 117.3(2)
C16 C17 C18 119.4(2)
C9 C17 C18 123.1(2)
C17 C18 C19 109.0(2)
C17 C18 C20 112.7(2)
C19 C18 C20 111.2(3)
C17 C18 H18 107.9
C19 C18 H18 107.9
C20 C18 H18 107.9
C18 C19 H19A 109.5
C18 C19 H19B 109.5
H19A C19 H19B 109.5
C18 C19 H19C 109.5
H19A C19 H19C 109.5
H19B C19 H19C 109.5
C18 C20 H20A 109.5
C18 C20 H20B 109.5
H20A C20 H20B 109.5
C18 C20 H20C 109.5
H20A C20 H20C 109.5
H20B C20 H20C 109.5
C22 C21 C29 119.5(2)
C22 C21 P 120.80(17)
C29 C21 P 119.30(18)
C26 C22 C21 118.7(2)
C26 C22 C23 118.5(2)
C21 C22 C23 122.8(2)
C25 C23 C22 110.9(2)
C25 C23 C24 109.8(2)
C22 C23 C24 112.4(2)
C25 C23 H23 107.8
C22 C23 H23 107.8
C24 C23 H23 107.8
C23 C24 H24A 109.5
C23 C24 H24B 109.5
H24A C24 H24B 109.5
C23 C24 H24C 109.5
H24A C24 H24C 109.5
H24B C24 H24C 109.5
C23 C25 H25A 109.5
C23 C25 H25B 109.5
H25A C25 H25B 109.5
C23 C25 H25C 109.5
H25A C25 H25C 109.5
H25B C25 H25C 109.5
C27 C26 C22 121.5(3)
C27 C26 H26 119.3
C22 C26 H26 119.3
C28 C27 C26 120.2(2)
C28 C27 H27 119.9
C26 C27 H27 119.9
C27 C28 C29 121.6(3)
C27 C28 H28 119.2
C29 C28 H28 119.2
C28 C29 C21 118.6(2)
C28 C29 C30 118.1(2)
C21 C29 C30 123.3(2)
C31 C30 C29 111.0(2)
C31 C30 C32 110.9(3)
C29 C30 C32 113.1(3)
C31 C30 H30 107.2
C29 C30 H30 107.2
C32 C30 H30 107.2
C30 C31 H31A 109.5
C30 C31 H31B 109.5
H31A C31 H31B 109.5
C30 C31 H31C 109.5
H31A C31 H31C 109.5
H31B C31 H31C 109.5
C30 C32 H32A 109.5
C30 C32 H32B 109.5
H32A C32 H32B 109.5
C30 C32 H32C 109.5
H32A C32 H32C 109.5
H32B C32 H32C 109.5
O41 C41 Cr 178.9(3)
O42 C42 Cr 174.0(2)
O43 C43 Cr 175.7(3)
O44 C44 Cr 177.1(3)
O45 C45 Cr 172.8(2)

loop_
_geom_bond_atom_site_label_1
_geom_bond_atom_site_label_2
_geom_bond_distance
Cr C41 1.845(3)
Cr C45 1.881(3)
Cr C44 1.884(3)
Cr C42 1.905(3)
Cr C43 1.905(3)
Cr P 2.4259(7)
P C1 1.701(2)
P C21 1.834(2)
N C1 1.361(3)
N C9 1.447(3)
N H1 0.86(3)
O41 C41 1.143(3)
O42 C42 1.133(3)
O43 C43 1.135(3)
O44 C44 1.138(3)
O45 C45 1.145(3)
C1 C2 1.484(3)
C2 C8 1.384(3)
C2 C3 1.389(3)
C3 C4 1.369(3)
C3 H3 0.9300
C4 C5 1.376(3)
C4 H4 0.9300
C5 C7 1.380(3)
C5 C6 1.497(4)
C6 H6A 0.9600
C6 H6B 0.9600
C6 H6C 0.9600
C7 C8 1.379(3)
C7 H7 0.9300
C8 H8 0.9300
C9 C17 1.391(3)
C9 C10 1.398(3)
C10 C14 1.393(3)
C10 C11 1.510(3)
C11 C13 1.507(4)
C11 C12 1.524(4)
C11 H11 0.9800
C12 H12A 0.9600
C12 H12B 0.9600
C12 H12C 0.9600
C13 H13A 0.9600
C13 H13B 0.9600
C13 H13C 0.9600
C14 C15 1.362(4)
C14 H14 0.9300
C15 C16 1.357(4)
C15 H15 0.9300
C16 C17 1.390(3)
C16 H16 0.9300
C17 C18 1.514(3)
C18 C19 1.514(5)
C18 C20 1.517(4)
C18 H18 0.9800
C19 H19A 0.9600
C19 H19B 0.9600
C19 H19C 0.9600
C20 H20A 0.9600
C20 H20B 0.9600
C20 H20C 0.9600
C21 C22 1.410(3)
C21 C29 1.416(3)
C22 C26 1.382(3)
C22 C23 1.521(3)
C23 C25 1.515(4)
C23 C24 1.534(4)
C23 H23 0.9800
C24 H24A 0.9600
C24 H24B 0.9600
C24 H24C 0.9600
C25 H25A 0.9600
C25 H25B 0.9600
C25 H25C 0.9600
C26 C27 1.365(4)
C26 H26 0.9300
C27 C28 1.361(4)
C27 H27 0.9300
C28 C29 1.381(4)
C28 H28 0.9300
C29 C30 1.512(4)
C30 C31 1.502(5)
C30 C32 1.532(4)
C30 H30 0.9800
C31 H31A 0.9600
C31 H31B 0.9600
C31 H31C 0.9600
C32 H32A 0.9600
C32 H32B 0.9600
C32 H32C 0.9600

loop_
_geom_hbond_atom_site_label_D
_geom_hbond_atom_site_label_H
_geom_hbond_atom_site_label_A
_geom_hbond_distance_DH
_geom_hbond_distance_HA
_geom_hbond_distance_DA
_geom_hbond_angle_DHA
_geom_hbond_site_symmetry_A
N H1 H12B 0.86(3) 2.35(3) 3.071(6) 141(2) 2_667

loop_
_geom_torsion_atom_site_label_1
_geom_torsion_atom_site_label_2
_geom_torsion_atom_site_label_3
_geom_torsion_atom_site_label_4
_geom_torsion
C9 N C1 C2 -13.1(3)
C9 N C1 P 166.06(17)
C21 P C1 N 8.6(2)
Cr P C1 N 173.08(13)
C21 P C1 C2 -172.19(16)
Cr P C1 C2 -7.7(2)
N C1 C2 C8 -115.4(2)
P C1 C2 C8 65.3(3)
N C1 C2 C3 63.4(3)
P C1 C2 C3 -115.8(2)
C8 C2 C3 C4 1.3(4)
C1 C2 C3 C4 -177.5(2)
C2 C3 C4 C5 -0.5(4)
C3 C4 C5 C7 -0.6(4)
C3 C4 C5 C6 179.0(3)
C4 C5 C7 C8 0.9(4)
C6 C5 C7 C8 -178.7(3)
C5 C7 C8 C2 0.0(4)
C3 C2 C8 C7 -1.1(3)
C1 C2 C8 C7 177.8(2)
C1 N C9 C17 77.8(3)
C1 N C9 C10 -100.5(3)
C17 C9 C10 C14 -4.5(4)
N C9 C10 C14 173.7(2)
C17 C9 C10 C11 174.5(2)
N C9 C10 C11 -7.2(3)
C14 C10 C11 C13 -72.6(3)
C9 C10 C11 C13 108.4(3)
C14 C10 C11 C12 51.7(3)
C9 C10 C11 C12 -127.4(3)
C9 C10 C14 C15 1.3(4)
C11 C10 C14 C15 -177.8(3)
C10 C14 C15 C16 2.8(5)
C14 C15 C16 C17 -3.8(5)
C15 C16 C17 C9 0.7(4)
C15 C16 C17 C18 175.9(3)
C10 C9 C17 C16 3.6(4)
N C9 C17 C16 -174.7(2)
C10 C9 C17 C18 -171.4(2)
N C9 C17 C18 10.3(4)
C16 C17 C18 C19 -78.2(3)
C9 C17 C18 C19 96.6(3)
C16 C17 C18 C20 45.7(4)
C9 C17 C18 C20 -139.4(3)
C1 P C21 C22 -95.12(18)
Cr P C21 C22 98.67(16)
C1 P C21 C29 92.19(19)
Cr P C21 C29 -74.02(19)
C29 C21 C22 C26 3.4(3)
P C21 C22 C26 -169.29(18)
C29 C21 C22 C23 -178.0(2)
P C21 C22 C23 9.3(3)
C26 C22 C23 C25 79.8(3)
C21 C22 C23 C25 -98.9(3)
C26 C22 C23 C24 -43.6(3)
C21 C22 C23 C24 137.8(2)
C21 C22 C26 C27 -1.1(4)
C23 C22 C26 C27 -179.8(2)
C22 C26 C27 C28 -1.3(4)
C26 C27 C28 C29 1.5(4)
C27 C28 C29 C21 0.7(4)
C27 C28 C29 C30 -176.6(3)
C22 C21 C29 C28 -3.2(3)
P C21 C29 C28 169.60(19)
C22 C21 C29 C30 174.0(2)
P C21 C29 C30 -13.2(3)
C28 C29 C30 C31 70.7(3)
C21 C29 C30 C31 -106.5(3)
C28 C29 C30 C32 -54.6(4)
C21 C29 C30 C32 128.2(3)
